data_4302636
loop_
_publ_author_name
'Satyanarayan Sahoo'
'K. Hari Krishna Reddy'
'Rajendra S. Dhayal'
'Shaikh M. Mobin'
'V. Ramkumar'
'E. D. Jemmis'
'Sundargopal Ghosh'

_publ_section_title
;
Chlorinated Hypoelectronic Dimetallaborane Clusters: Synthesis,
Characterization, and Electronic Structures of (\h5-C5Me5W)2B5HnClm (n= 7,m=
2 and n= 8,m= 1)
;
_journal_name_full 'Inorganic Chemistry'
_journal_page_first 6509
_journal_page_last 6516
_journal_paper_doi 10.1021/ic900467d
_journal_volume 48
_journal_year 2009
_chemical_formula_moiety 'C20 H37 B5 Cl W2'
_chemical_formula_sum 'C20 H37 B5 Cl W2'
_chemical_formula_weight 734.70
_chemical_name_systematic
;
 ?
;
_space_group_IT_number 2
_symmetry_cell_setting triclinic
_symmetry_space_group_name_Hall '-P 1'
_symmetry_space_group_name_H-M 'P -1'
_atom_sites_solution_hydrogens geom
_atom_sites_solution_primary direct
_atom_sites_solution_secondary difmap
_audit_creation_method SHELXL-97
_cell_angle_alpha 100.489(4)
_cell_angle_beta 95.436(4)
_cell_angle_gamma 98.750(4)
_cell_formula_units_Z 2
_cell_length_a 8.7448(4)
_cell_length_b 9.5666(6)
_cell_length_c 15.0780(6)
_cell_measurement_reflns_used 8037
_cell_measurement_temperature 150(2)
_cell_measurement_theta_max 32.4108
_cell_measurement_theta_min 2.9355
_cell_volume 1216.12(11)
_computing_cell_refinement 'CrysAlis RED, Oxford Diffraction Ltd.,'
_computing_data_collection 'CrysAlis CCD, Oxford Diffraction Ltd.,'
_computing_data_reduction 'CrysAlis RED, Oxford Diffraction Ltd.,'
_computing_molecular_graphics Ortep3
_computing_publication_material Shelx97
_computing_structure_refinement 'SHELXL-97 (Sheldrick, 1997)'
_computing_structure_solution 'SHELXS-97 (Sheldrick, 1997)'
_diffrn_ambient_temperature 150(2)
_diffrn_detector_area_resol_mean 15.9948
_diffrn_measured_fraction_theta_full 0.998
_diffrn_measured_fraction_theta_max 0.998
_diffrn_measurement_device_type 'OXFORD DIFFRACTION XCALIBUR-S'
_diffrn_measurement_method \w/q-scan
_diffrn_radiation_monochromator graphite
_diffrn_radiation_source 'fine-focus sealed tube'
_diffrn_radiation_type MoK\a
_diffrn_radiation_wavelength 0.71073
_diffrn_reflns_av_R_equivalents 0.0247
_diffrn_reflns_av_sigmaI/netI 0.0350
_diffrn_reflns_limit_h_max 10
_diffrn_reflns_limit_h_min -10
_diffrn_reflns_limit_k_max 11
_diffrn_reflns_limit_k_min -11
_diffrn_reflns_limit_l_max 17
_diffrn_reflns_limit_l_min -17
_diffrn_reflns_number 10618
_diffrn_reflns_theta_full 24.99
_diffrn_reflns_theta_max 24.99
_diffrn_reflns_theta_min 2.94
_exptl_absorpt_coefficient_mu 9.566
_exptl_absorpt_correction_T_max 0.1748
_exptl_absorpt_correction_T_min 0.1394
_exptl_absorpt_correction_type multi-scan
_exptl_crystal_colour red
_exptl_crystal_density_diffrn 2.006
_exptl_crystal_density_method 'not measured'
_exptl_crystal_description Block
_exptl_crystal_F_000 694
_exptl_crystal_size_max 0.34
_exptl_crystal_size_mid 0.29
_exptl_crystal_size_min 0.28
_refine_diff_density_max 1.772
_refine_diff_density_min -0.888
_refine_diff_density_rms 0.139
_refine_ls_extinction_method none
_refine_ls_goodness_of_fit_ref 1.026
_refine_ls_hydrogen_treatment mixed
_refine_ls_matrix_type full
_refine_ls_number_parameters 295
_refine_ls_number_reflns 4294
_refine_ls_number_restraints 3
_refine_ls_restrained_S_all 1.035
_refine_ls_R_factor_all 0.0356
_refine_ls_R_factor_gt 0.0242
_refine_ls_shift/su_max 0.009
_refine_ls_shift/su_mean 0.000
_refine_ls_structure_factor_coef Fsqd
_refine_ls_weighting_details 'calc w=1/[\s^2^(Fo^2^)+(0.0328P)^2^+0.0000P] where P=(Fo^2^+2Fc^2^)/3'
_refine_ls_weighting_scheme calc
_refine_ls_wR_factor_gt 0.0553
_refine_ls_wR_factor_ref 0.0582
_reflns_number_gt 3342
_reflns_number_total 4294
_reflns_threshold_expression >2sigma(I)
_cod_data_source_file ic900467d_si_002_1.cif
_cod_data_source_block compd3
_cod_depositor_comments
;
The following automatic conversions were performed:
'_symmetry_cell_setting' value 'Triclinic' changed to 'triclinic'
according to '/home/saulius/struct/CIF-dictionaries/cif_core.dic'
dictionary named 'cif_core.dic' version 2.4.1 from 2010-06-29.

Automatic conversion script
Id: cif_fix_enum 1527 2010-12-29 10:47:43Z saulius 
;
_cod_database_code 4302636

loop_
_symmetry_equiv_pos_as_xyz
'x, y, z'
'-x, -y, -z'

loop_
_atom_site_label
_atom_site_type_symbol
_atom_site_fract_x
_atom_site_fract_y
_atom_site_fract_z
_atom_site_U_iso_or_equiv
_atom_site_adp_type
_atom_site_occupancy
_atom_site_symmetry_multiplicity
_atom_site_calc_flag
_atom_site_refinement_flags
_atom_site_disorder_assembly
_atom_site_disorder_group
W1 W 0.73573(2) 0.70298(3) 0.332584(14) 0.02153(8) Uani 1 1 d . A .
W2 W 0.90042(2) 0.83980(3) 0.210815(14) 0.02199(8) Uani 1 1 d . A .
B1 B 0.8607(8) 0.9370(8) 0.3563(4) 0.0253(15) Uani 1 1 d . . .
B2 B 0.6944(8) 0.8951(8) 0.2766(4) 0.0260(15) Uani 1 1 d D A .
B3 B 0.6537(7) 0.7385(8) 0.1977(4) 0.0268(15) Uani 1 1 d D . .
B4 B 0.7720(8) 0.6131(8) 0.1903(5) 0.0318(17) Uani 1 1 d . A .
B5 B 0.9441(8) 0.6360(9) 0.2639(5) 0.0321(17) Uani 1 1 d D . .
C1 C 0.4951(7) 0.5564(8) 0.3221(4) 0.0366(17) Uani 1 1 d . . .
C2 C 0.3822(10) 0.4907(13) 0.2380(5) 0.099(4) Uani 1 1 d . A .
H2A H 0.4358 0.4367 0.1926 0.149 Uiso 1 1 calc R . .
H2B H 0.3414 0.5673 0.2131 0.149 Uiso 1 1 calc R . .
H2C H 0.2958 0.4252 0.2535 0.149 Uiso 1 1 calc R . .
C3 C 0.6098(8) 0.4870(7) 0.3591(6) 0.049(2) Uani 1 1 d . A .
C4 C 0.6458(14) 0.3401(9) 0.3157(10) 0.141(6) Uani 1 1 d . . .
H4A H 0.7572 0.3388 0.3300 0.212 Uiso 1 1 calc R A .
H4B H 0.6186 0.3234 0.2496 0.212 Uiso 1 1 calc R . .
H4C H 0.5846 0.2641 0.3397 0.212 Uiso 1 1 calc R . .
C5 C 0.6780(6) 0.5722(9) 0.4424(5) 0.0421(19) Uani 1 1 d . . .
C6 C 0.7971(9) 0.5336(14) 0.5085(8) 0.123(5) Uani 1 1 d . A .
H6A H 0.7438 0.4794 0.5492 0.185 Uiso 1 1 calc R . .
H6B H 0.8622 0.6221 0.5443 0.185 Uiso 1 1 calc R . .
H6C H 0.8629 0.4742 0.4749 0.185 Uiso 1 1 calc R . .
C7 C 0.6050(7) 0.6954(8) 0.4586(4) 0.0379(17) Uani 1 1 d . A .
C8 C 0.6376(12) 0.8149(11) 0.5417(5) 0.102(4) Uani 1 1 d . . .
H8A H 0.6282 0.7735 0.5962 0.154 Uiso 1 1 calc R A .
H8B H 0.5624 0.8803 0.5379 0.154 Uiso 1 1 calc R . .
H8C H 0.7435 0.8685 0.5450 0.154 Uiso 1 1 calc R . .
C9 C 0.4915(7) 0.6845(7) 0.3843(4) 0.0313(15) Uani 1 1 d . A .
C10 C 0.3760(9) 0.7826(10) 0.3733(7) 0.081(3) Uani 1 1 d . . .
H10A H 0.2872 0.7570 0.4057 0.121 Uiso 1 1 calc R A .
H10B H 0.3393 0.7723 0.3086 0.121 Uiso 1 1 calc R . .
H10C H 0.4258 0.8828 0.3983 0.121 Uiso 1 1 calc R . .
C11 C 0.8362(7) 0.9602(8) 0.0939(4) 0.0308(15) Uani 1 1 d . . .
C12 C 0.6841(7) 1.0111(8) 0.0747(4) 0.0443(18) Uani 1 1 d . A .
H12A H 0.6674 1.0803 0.1279 0.067 Uiso 1 1 calc R . .
H12B H 0.5985 0.9284 0.0618 0.067 Uiso 1 1 calc R . .
H12C H 0.6873 1.0578 0.0221 0.067 Uiso 1 1 calc R . .
C13 C 0.8733(7) 0.8268(7) 0.0525(4) 0.0299(14) Uani 1 1 d . A .
C14 C 0.7672(8) 0.7114(8) -0.0162(4) 0.0474(19) Uani 1 1 d . . .
H14A H 0.7677 0.7366 -0.0764 0.071 Uiso 1 1 calc R A .
H14B H 0.6610 0.7031 0.0004 0.071 Uiso 1 1 calc R . .
H14C H 0.8036 0.6192 -0.0177 0.071 Uiso 1 1 calc R . .
C15 C 1.0317(7) 0.8236(7) 0.0830(4) 0.0273(14) Uani 1 1 d . . .
C16 C 1.1212(8) 0.7042(8) 0.0540(4) 0.0437(17) Uani 1 1 d . A .
H16A H 1.0621 0.6122 0.0612 0.066 Uiso 1 1 calc R . .
H16B H 1.2225 0.7236 0.0917 0.066 Uiso 1 1 calc R . .
H16C H 1.1371 0.6990 -0.0099 0.066 Uiso 1 1 calc R . .
C17 C 1.0947(7) 0.9575(7) 0.1442(4) 0.0273(14) Uani 1 1 d . A .
C18 C 1.2610(6) 1.0091(8) 0.1855(4) 0.0364(16) Uani 1 1 d . . .
H18A H 1.3136 0.9259 0.1868 0.055 Uiso 1 1 calc R A .
H18B H 1.2643 1.0633 0.2476 0.055 Uiso 1 1 calc R . .
H18C H 1.3140 1.0718 0.1490 0.055 Uiso 1 1 calc R . .
C19 C 0.9712(6) 1.0428(7) 0.1499(3) 0.0240(13) Uani 1 1 d . A .
C20 C 0.9850(8) 1.1938(7) 0.2028(4) 0.0407(17) Uani 1 1 d . . .
H20A H 0.9944 1.2617 0.1614 0.061 Uiso 1 1 calc R A .
H20B H 1.0777 1.2160 0.2482 0.061 Uiso 1 1 calc R . .
H20C H 0.8920 1.2024 0.2335 0.061 Uiso 1 1 calc R . .
Cl1A Cl 0.8846(2) 1.10871(19) 0.43555(10) 0.0382(5) Uani 0.924(3) 1 d P A 1
Cl1B Cl 1.043(2) 0.505(2) 0.2438(13) 0.0382(5) Uani 0.076(3) 1 d PD A 2
H333 H 0.552(4) 0.731(6) 0.149(3) 0.026(15) Uiso 1 1 d D . .
H222 H 0.631(8) 0.986(6) 0.287(5) 0.07(2) Uiso 1 1 d D . .
H444 H 0.730(6) 0.500(6) 0.133(4) 0.032(16) Uiso 1 1 d . . .
H555 H 1.038(6) 0.735(6) 0.262(3) 0.021(14) Uiso 1 1 d . . .
H777 H 0.946(7) 0.650(7) 0.352(4) 0.06(2) Uiso 1 1 d . . .
H888 H 0.880(5) 0.821(6) 0.414(3) 0.014(13) Uiso 1 1 d . . .
H999 H 1.003(7) 0.942(7) 0.317(4) 0.042(17) Uiso 1 1 d . . .

loop_
_atom_site_aniso_label
_atom_site_aniso_U_11
_atom_site_aniso_U_22
_atom_site_aniso_U_33
_atom_site_aniso_U_23
_atom_site_aniso_U_13
_atom_site_aniso_U_12
W1 0.01850(13) 0.02065(15) 0.02516(13) 0.00689(10) 0.00320(10) -0.00050(10)
W2 0.01901(13) 0.02428(16) 0.02155(12) 0.00593(10) 0.00211(9) -0.00117(11)
B1 0.029(4) 0.025(4) 0.018(3) 0.007(3) -0.004(3) -0.006(3)
B2 0.030(4) 0.027(4) 0.025(3) 0.012(3) 0.006(3) 0.007(3)
B3 0.021(3) 0.035(4) 0.022(3) 0.013(3) 0.001(3) -0.012(3)
B4 0.024(4) 0.033(4) 0.034(4) 0.001(3) 0.013(3) -0.009(3)
B5 0.026(4) 0.034(5) 0.039(4) 0.012(3) 0.012(3) 0.002(3)
C1 0.024(3) 0.053(5) 0.022(3) -0.002(3) 0.009(3) -0.018(3)
C2 0.060(5) 0.156(10) 0.041(4) -0.009(6) 0.007(4) -0.078(6)
C3 0.040(4) 0.018(4) 0.096(6) 0.019(4) 0.043(4) -0.002(3)
C4 0.165(11) 0.023(5) 0.270(16) 0.034(7) 0.185(12) 0.021(6)
C5 0.008(3) 0.058(5) 0.076(5) 0.050(4) 0.014(3) 0.005(3)
C6 0.032(5) 0.223(14) 0.167(10) 0.178(11) 0.020(6) 0.017(7)
C7 0.034(4) 0.049(5) 0.025(3) 0.011(3) 0.011(3) -0.020(3)
C8 0.126(9) 0.095(8) 0.048(5) -0.026(5) 0.043(5) -0.069(7)
C9 0.023(3) 0.042(4) 0.039(3) 0.022(3) 0.021(3) 0.012(3)
C10 0.056(5) 0.088(8) 0.136(8) 0.074(7) 0.053(6) 0.041(5)
C11 0.023(3) 0.051(5) 0.022(3) 0.021(3) 0.006(2) -0.001(3)
C12 0.034(4) 0.062(5) 0.046(4) 0.030(4) 0.009(3) 0.013(4)
C13 0.034(3) 0.033(4) 0.017(3) 0.006(3) 0.001(2) -0.009(3)
C14 0.053(4) 0.057(5) 0.024(3) 0.001(3) 0.000(3) -0.008(4)
C15 0.028(3) 0.032(4) 0.023(3) 0.008(3) 0.011(2) -0.001(3)
C16 0.054(4) 0.040(4) 0.040(4) 0.005(3) 0.021(3) 0.011(4)
C17 0.028(3) 0.032(4) 0.023(3) 0.013(3) 0.004(2) -0.002(3)
C18 0.020(3) 0.051(5) 0.035(3) 0.014(3) 0.004(3) -0.008(3)
C19 0.023(3) 0.031(4) 0.021(3) 0.013(3) 0.009(2) 0.001(3)
C20 0.051(4) 0.036(4) 0.038(3) 0.010(3) 0.017(3) 0.009(4)
Cl1A 0.0527(11) 0.0277(10) 0.0285(8) 0.0011(7) 0.0030(7) -0.0043(8)
Cl1B 0.0527(11) 0.0277(10) 0.0285(8) 0.0011(7) 0.0030(7) -0.0043(8)

loop_
_atom_type_symbol
_atom_type_description
_atom_type_scat_dispersion_real
_atom_type_scat_dispersion_imag
_atom_type_scat_source
C C 0.0033 0.0016 'International Tables Vol C Tables 4.2.6.8 and 6.1.1.4'
H H 0.0000 0.0000 'International Tables Vol C Tables 4.2.6.8 and 6.1.1.4'
B B 0.0013 0.0007 'International Tables Vol C Tables 4.2.6.8 and 6.1.1.4'
Cl Cl 0.1484 0.1585 'International Tables Vol C Tables 4.2.6.8 and 6.1.1.4'
W W -0.8490 6.8722 'International Tables Vol C Tables 4.2.6.8 and 6.1.1.4'

loop_
_geom_angle_atom_site_label_1
_geom_angle_atom_site_label_2
_geom_angle_atom_site_label_3
_geom_angle
_geom_angle_site_symmetry_1
_geom_angle_site_symmetry_3
_geom_angle_publ_flag
B3 W1 B2 45.3(3) . . ?
B3 W1 B4 45.0(3) . . ?
B2 W1 B4 84.0(3) . . ?
B3 W1 B1 84.5(2) . . ?
B2 W1 B1 45.5(2) . . ?
B4 W1 B1 103.3(3) . . ?
B3 W1 B5 84.0(2) . . ?
B2 W1 B5 103.0(3) . . ?
B4 W1 B5 45.2(3) . . ?
B1 W1 B5 88.0(3) . . ?
B3 W1 C5 144.2(3) . . ?
B2 W1 C5 144.8(2) . . ?
B4 W1 C5 126.1(3) . . ?
B1 W1 C5 126.5(3) . . ?
B5 W1 C5 111.3(2) . . ?
B3 W1 C3 111.6(3) . . ?
B2 W1 C3 142.5(3) . . ?
B4 W1 C3 95.0(3) . . ?
B1 W1 C3 161.3(3) . . ?
B5 W1 C3 102.5(3) . . ?
C5 W1 C3 35.1(3) . . ?
B3 W1 C7 129.8(2) . . ?
B2 W1 C7 109.1(2) . . ?
B4 W1 C7 151.5(3) . . ?
B1 W1 C7 103.7(2) . . ?
B5 W1 C7 144.5(3) . . ?
C5 W1 C7 35.8(2) . . ?
C3 W1 C7 59.0(3) . . ?
B3 W1 C1 85.7(2) . . ?
B2 W1 C1 107.0(3) . . ?
B4 W1 C1 93.6(2) . . ?
B1 W1 C1 144.3(2) . . ?
B5 W1 C1 124.9(3) . . ?
C5 W1 C1 58.9(2) . . ?
C3 W1 C1 35.5(3) . . ?
C7 W1 C1 58.8(2) . . ?
B3 W1 C9 95.6(2) . . ?
B2 W1 C9 90.6(2) . . ?
B4 W1 C9 123.5(2) . . ?
B1 W1 C9 112.1(2) . . ?
B5 W1 C9 159.8(3) . . ?
C5 W1 C9 58.9(2) . . ?
C3 W1 C9 58.8(2) . . ?
C7 W1 C9 35.1(2) . . ?
C1 W1 C9 35.2(2) . . ?
B3 W1 W2 50.17(17) . . ?
B2 W1 W2 50.65(17) . . ?
B4 W1 W2 51.0(2) . . ?
B1 W1 W2 52.30(15) . . ?
B5 W1 W2 52.37(19) . . ?
C5 W1 W2 161.70(14) . . ?
C3 W1 W2 145.72(19) . . ?
C7 W1 W2 155.03(18) . . ?
C1 W1 W2 134.97(15) . . ?
C9 W1 W2 139.35(15) . . ?
B3 W1 H777 118.3(19) . . ?
B2 W1 H777 123(2) . . ?
B4 W1 H777 78.7(19) . . ?
B1 W1 H777 87(2) . . ?
B5 W1 H777 34.7(19) . . ?
C5 W1 H777 84.3(19) . . ?
C3 W1 H777 93(2) . . ?
C7 W1 H777 111.6(19) . . ?
C1 W1 H777 128(2) . . ?
C9 W1 H777 143.1(19) . . ?
W2 W1 H777 77(2) . . ?
B3 W1 H888 126.1(17) . . ?
B2 W1 H888 87.1(16) . . ?
B4 W1 H888 124.6(15) . . ?
B1 W1 H888 42.5(16) . . ?
B5 W1 H888 84.8(14) . . ?
C5 W1 H888 88.4(16) . . ?
C3 W1 H888 122.3(17) . . ?
C7 W1 H888 82.2(15) . . ?
C1 W1 H888 140.9(15) . . ?
C9 W1 H888 111.1(14) . . ?
W2 W1 H888 82.3(16) . . ?
H777 W1 H888 61(2) . . ?
B3 W2 B2 45.2(3) . . ?
B3 W2 B4 44.9(3) . . ?
B2 W2 B4 83.8(3) . . ?
B3 W2 B1 84.0(2) . . ?
B2 W2 B1 45.3(2) . . ?
B4 W2 B1 102.5(2) . . ?
B3 W2 C17 146.8(2) . . ?
B2 W2 C17 136.6(2) . . ?
B4 W2 C17 135.4(2) . . ?
B1 W2 C17 119.3(2) . . ?
B3 W2 B5 83.6(3) . . ?
B2 W2 B5 102.6(2) . . ?
B4 W2 B5 45.1(3) . . ?
B1 W2 B5 87.4(2) . . ?
C17 W2 B5 118.3(2) . . ?
B3 W2 C19 120.3(2) . . ?
B2 W2 C19 101.1(2) . . ?
B4 W2 C19 148.3(2) . . ?
B1 W2 C19 102.9(2) . . ?
C17 W2 C19 36.48(19) . . ?
B5 W2 C19 154.5(2) . . ?
B3 W2 C15 119.8(2) . . ?
B2 W2 C15 148.6(2) . . ?
B4 W2 C15 100.5(2) . . ?
B1 W2 C15 155.0(2) . . ?
C17 W2 C15 36.0(2) . . ?
B5 W2 C15 102.1(2) . . ?
C19 W2 C15 59.7(2) . . ?
B3 W2 C11 88.9(2) . . ?
B2 W2 C11 90.6(2) . . ?
B4 W2 C11 114.1(3) . . ?
B1 W2 C11 118.4(2) . . ?
C17 W2 C11 59.8(2) . . ?
B5 W2 C11 152.3(2) . . ?
C19 W2 C11 35.4(2) . . ?
C15 W2 C11 59.1(2) . . ?
B3 W2 C13 88.8(2) . . ?
B2 W2 C13 114.3(2) . . ?
B4 W2 C13 90.4(2) . . ?
B1 W2 C13 152.8(2) . . ?
C17 W2 C13 59.5(2) . . ?
B5 W2 C13 117.9(2) . . ?
C19 W2 C13 58.8(2) . . ?
C15 W2 C13 35.4(2) . . ?
C11 W2 C13 35.0(2) . . ?
B3 W2 W1 49.96(17) . . ?
B2 W2 W1 50.55(18) . . ?
B4 W2 W1 50.76(17) . . ?
B1 W2 W1 51.78(18) . . ?
C17 W2 W1 163.22(14) . . ?
B5 W2 W1 52.04(16) . . ?
C19 W2 W1 150.00(13) . . ?
C15 W2 W1 149.57(16) . . ?
C11 W2 W1 135.81(14) . . ?
C13 W2 W1 135.81(15) . . ?
B3 W2 H555 113.5(17) . . ?
B2 W2 H555 121.4(16) . . ?
B4 W2 H555 73.7(17) . . ?
B1 W2 H555 87.7(15) . . ?
C17 W2 H555 92.2(17) . . ?
B5 W2 H555 30.0(17) . . ?
C19 W2 H555 125.9(17) . . ?
C15 W2 H555 89.3(15) . . ?
C11 W2 H555 148.0(16) . . ?
C13 W2 H555 119.1(15) . . ?
W1 W2 H555 74.2(16) . . ?
B3 W2 H999 121.9(19) . . ?
B2 W2 H999 82.3(18) . . ?
B4 W2 H999 125(2) . . ?
B1 W2 H999 38.4(18) . . ?
C17 W2 H999 86(2) . . ?
B5 W2 H999 87(2) . . ?
C19 W2 H999 87(2) . . ?
C15 W2 H999 118.2(19) . . ?
C11 W2 H999 119(2) . . ?
C13 W2 H999 144(2) . . ?
W1 W2 H999 80(2) . . ?
H555 W2 H999 69(2) . . ?
B2 B1 Cl1A 116.0(4) . . ?
B2 B1 W1 65.3(3) . . ?
Cl1A B1 W1 141.8(4) . . ?
B2 B1 W2 65.0(3) . . ?
Cl1A B1 W2 141.4(4) . . ?
W1 B1 W2 75.9(2) . . ?
B2 B1 H888 114.6(19) . . ?
Cl1A B1 H888 106.6(18) . . ?
W1 B1 H888 50.8(18) . . ?
W2 B1 H888 106.9(17) . . ?
B2 B1 H999 114(2) . . ?
Cl1A B1 H999 105(3) . . ?
W1 B1 H999 109(3) . . ?
W2 B1 H999 51(2) . . ?
H888 B1 H999 100(3) . . ?
B3 B2 B1 122.1(5) . . ?
B3 B2 W1 66.5(3) . . ?
B1 B2 W1 69.2(3) . . ?
B3 B2 W2 66.7(3) . . ?
B1 B2 W2 69.7(3) . . ?
W1 B2 W2 78.8(2) . . ?
B3 B2 H222 130(4) . . ?
B1 B2 H222 108(4) . . ?
W1 B2 H222 142(4) . . ?
W2 B2 H222 138(4) . . ?
B4 B3 B2 122.7(5) . . ?
B4 B3 W1 68.7(3) . . ?
B2 B3 W1 68.2(3) . . ?
B4 B3 W2 68.7(3) . . ?
B2 B3 W2 68.1(3) . . ?
W1 B3 W2 79.9(2) . . ?
B4 B3 H333 123(3) . . ?
B2 B3 H333 114(3) . . ?
W1 B3 H333 145(3) . . ?
W2 B3 H333 135(3) . . ?
B3 B4 B5 122.0(5) . . ?
B3 B4 W1 66.3(3) . . ?
B5 B4 W1 69.3(3) . . ?
B3 B4 W2 66.4(3) . . ?
B5 B4 W2 69.5(4) . . ?
W1 B4 W2 78.3(2) . . ?
B3 B4 H444 118(3) . . ?
B5 B4 H444 120(3) . . ?
W1 B4 H444 138(3) . . ?
W2 B4 H444 143(3) . . ?
Cl1B B5 B4 114.3(9) . . ?
Cl1B B5 W1 143.0(9) . . ?
B4 B5 W1 65.4(3) . . ?
Cl1B B5 W2 140.1(8) . . ?
B4 B5 W2 65.4(3) . . ?
W1 B5 W2 75.6(2) . . ?
Cl1B B5 H555 101(3) . . ?
B4 B5 H555 116(3) . . ?
W1 B5 H555 112(2) . . ?
W2 B5 H555 54(2) . . ?
Cl1B B5 H777 100(3) . . ?
B4 B5 H777 122(3) . . ?
W1 B5 H777 60(3) . . ?
W2 B5 H777 114(3) . . ?
H555 B5 H777 99(4) . . ?
C9 C1 C3 107.9(6) . . ?
C9 C1 C2 127.0(7) . . ?
C3 C1 C2 124.5(8) . . ?
C9 C1 W1 73.0(3) . . ?
C3 C1 W1 71.9(4) . . ?
C2 C1 W1 127.8(4) . . ?
C1 C2 H2A 109.5 . . ?
C1 C2 H2B 109.5 . . ?
H2A C2 H2B 109.5 . . ?
C1 C2 H2C 109.5 . . ?
H2A C2 H2C 109.5 . . ?
H2B C2 H2C 109.5 . . ?
C5 C3 C1 108.2(6) . . ?
C5 C3 C4 126.7(9) . . ?
C1 C3 C4 125.0(9) . . ?
C5 C3 W1 72.0(4) . . ?
C1 C3 W1 72.6(4) . . ?
C4 C3 W1 123.2(5) . . ?
C3 C4 H4A 109.5 . . ?
C3 C4 H4B 109.5 . . ?
H4A C4 H4B 109.5 . . ?
C3 C4 H4C 109.5 . . ?
H4A C4 H4C 109.5 . . ?
H4B C4 H4C 109.5 . . ?
C3 C5 C7 108.2(5) . . ?
C3 C5 C6 126.1(9) . . ?
C7 C5 C6 125.5(8) . . ?
C3 C5 W1 72.8(4) . . ?
C7 C5 W1 72.7(3) . . ?
C6 C5 W1 124.8(4) . . ?
C5 C6 H6A 109.5 . . ?
C5 C6 H6B 109.5 . . ?
H6A C6 H6B 109.5 . . ?
C5 C6 H6C 109.5 . . ?
H6A C6 H6C 109.5 . . ?
H6B C6 H6C 109.5 . . ?
C9 C7 C5 107.7(6) . . ?
C9 C7 C8 125.4(7) . . ?
C5 C7 C8 126.9(7) . . ?
C9 C7 W1 73.2(3) . . ?
C5 C7 W1 71.5(3) . . ?
C8 C7 W1 122.6(5) . . ?
C7 C8 H8A 109.5 . . ?
C7 C8 H8B 109.5 . . ?
H8A C8 H8B 109.5 . . ?
C7 C8 H8C 109.5 . . ?
H8A C8 H8C 109.5 . . ?
H8B C8 H8C 109.5 . . ?
C7 C9 C1 108.0(5) . . ?
C7 C9 C10 127.6(7) . . ?
C1 C9 C10 124.2(7) . . ?
C7 C9 W1 71.7(3) . . ?
C1 C9 W1 71.8(3) . . ?
C10 C9 W1 125.7(5) . . ?
C9 C10 H10A 109.5 . . ?
C9 C10 H10B 109.5 . . ?
H10A C10 H10B 109.5 . . ?
C9 C10 H10C 109.5 . . ?
H10A C10 H10C 109.5 . . ?
H10B C10 H10C 109.5 . . ?
C13 C11 C19 108.4(5) . . ?
C13 C11 C12 125.5(6) . . ?
C19 C11 C12 125.8(6) . . ?
C13 C11 W2 72.9(3) . . ?
C19 C11 W2 71.4(3) . . ?
C12 C11 W2 125.9(4) . . ?
C11 C12 H12A 109.5 . . ?
C11 C12 H12B 109.5 . . ?
H12A C12 H12B 109.5 . . ?
C11 C12 H12C 109.5 . . ?
H12A C12 H12C 109.5 . . ?
H12B C12 H12C 109.5 . . ?
C11 C13 C15 108.6(5) . . ?
C11 C13 C14 125.9(6) . . ?
C15 C13 C14 125.4(6) . . ?
C11 C13 W2 72.1(3) . . ?
C15 C13 W2 71.2(3) . . ?
C14 C13 W2 125.3(4) . . ?
C13 C14 H14A 109.5 . . ?
C13 C14 H14B 109.5 . . ?
H14A C14 H14B 109.5 . . ?
C13 C14 H14C 109.5 . . ?
H14A C14 H14C 109.5 . . ?
H14B C14 H14C 109.5 . . ?
C13 C15 C17 108.1(5) . . ?
C13 C15 C16 126.6(6) . . ?
C17 C15 C16 125.3(5) . . ?
C13 C15 W2 73.3(3) . . ?
C17 C15 W2 71.2(3) . . ?
C16 C15 W2 123.2(4) . . ?
C15 C16 H16A 109.5 . . ?
C15 C16 H16B 109.5 . . ?
H16A C16 H16B 109.5 . . ?
C15 C16 H16C 109.5 . . ?
H16A C16 H16C 109.5 . . ?
H16B C16 H16C 109.5 . . ?
C15 C17 C19 107.0(5) . . ?
C15 C17 C18 127.1(5) . . ?
C19 C17 C18 125.5(6) . . ?
C15 C17 W2 72.8(3) . . ?
C19 C17 W2 72.4(3) . . ?
C18 C17 W2 125.9(4) . . ?
C17 C18 H18A 109.5 . . ?
C17 C18 H18B 109.5 . . ?
H18A C18 H18B 109.5 . . ?
C17 C18 H18C 109.5 . . ?
H18A C18 H18C 109.5 . . ?
H18B C18 H18C 109.5 . . ?
C11 C19 C17 107.9(5) . . ?
C11 C19 C20 125.9(5) . . ?
C17 C19 C20 126.1(5) . . ?
C11 C19 W2 73.2(4) . . ?
C17 C19 W2 71.1(3) . . ?
C20 C19 W2 123.0(4) . . ?
C19 C20 H20A 109.5 . . ?
C19 C20 H20B 109.5 . . ?
H20A C20 H20B 109.5 . . ?
C19 C20 H20C 109.5 . . ?
H20A C20 H20C 109.5 . . ?
H20B C20 H20C 109.5 . . ?

loop_
_geom_bond_atom_site_label_1
_geom_bond_atom_site_label_2
_geom_bond_distance
_geom_bond_site_symmetry_2
_geom_bond_publ_flag
W1 B3 2.195(6) . ?
W1 B2 2.221(7) . ?
W1 B4 2.232(7) . ?
W1 B1 2.285(7) . ?
W1 B5 2.297(7) . ?
W1 C5 2.299(6) . ?
W1 C3 2.309(7) . ?
W1 C7 2.316(6) . ?
W1 C1 2.319(6) . ?
W1 C9 2.335(5) . ?
W1 W2 2.8215(3) . ?
W1 H777 1.99(6) . ?
W1 H888 1.77(5) . ?
W2 B3 2.201(6) . ?
W2 B2 2.224(6) . ?
W2 B4 2.239(8) . ?
W2 B1 2.302(6) . ?
W2 C17 2.306(6) . ?
W2 B5 2.307(8) . ?
W2 C19 2.322(6) . ?
W2 C15 2.328(5) . ?
W2 C11 2.345(6) . ?
W2 C13 2.355(5) . ?
W2 H555 1.88(5) . ?
W2 H999 1.79(6) . ?
B1 B2 1.743(9) . ?
B1 Cl1A 1.818(7) . ?
B1 H888 1.55(5) . ?
B1 H999 1.43(6) . ?
B2 B3 1.702(10) . ?
B2 H222 1.10(2) . ?
B3 B4 1.695(10) . ?
B3 H333 1.089(19) . ?
B4 B5 1.743(10) . ?
B4 H444 1.24(6) . ?
B5 Cl1B 1.631(15) . ?
B5 H555 1.16(6) . ?
B5 H777 1.31(6) . ?
C1 C9 1.408(9) . ?
C1 C3 1.410(10) . ?
C1 C2 1.504(9) . ?
C2 H2A 0.9800 . ?
C2 H2B 0.9800 . ?
C2 H2C 0.9800 . ?
C3 C5 1.391(11) . ?
C3 C4 1.530(10) . ?
C4 H4A 0.9800 . ?
C4 H4B 0.9800 . ?
C4 H4C 0.9800 . ?
C5 C7 1.418(10) . ?
C5 C6 1.506(9) . ?
C6 H6A 0.9800 . ?
C6 H6B 0.9800 . ?
C6 H6C 0.9800 . ?
C7 C9 1.402(8) . ?
C7 C8 1.505(10) . ?
C8 H8A 0.9800 . ?
C8 H8B 0.9800 . ?
C8 H8C 0.9800 . ?
C9 C10 1.498(9) . ?
C10 H10A 0.9800 . ?
C10 H10B 0.9800 . ?
C10 H10C 0.9800 . ?
C11 C13 1.413(9) . ?
C11 C19 1.420(8) . ?
C11 C12 1.505(8) . ?
C12 H12A 0.9800 . ?
C12 H12B 0.9800 . ?
C12 H12C 0.9800 . ?
C13 C15 1.425(8) . ?
C13 C14 1.497(8) . ?
C14 H14A 0.9800 . ?
C14 H14B 0.9800 . ?
C14 H14C 0.9800 . ?
C15 C17 1.433(8) . ?
C15 C16 1.504(8) . ?
C16 H16A 0.9800 . ?
C16 H16B 0.9800 . ?
C16 H16C 0.9800 . ?
C17 C19 1.449(8) . ?
C17 C18 1.499(8) . ?
C18 H18A 0.9800 . ?
C18 H18B 0.9800 . ?
C18 H18C 0.9800 . ?
C19 C20 1.499(8) . ?
C20 H20A 0.9800 . ?
C20 H20B 0.9800 . ?
C20 H20C 0.9800 . ?

loop_
_geom_torsion_atom_site_label_1
_geom_torsion_atom_site_label_2
_geom_torsion_atom_site_label_3
_geom_torsion_atom_site_label_4
_geom_torsion
_geom_torsion_site_symmetry_1
_geom_torsion_site_symmetry_2
_geom_torsion_site_symmetry_3
_geom_torsion_site_symmetry_4
_geom_torsion_publ_flag
B2 W1 W2 B3 -60.0(3) . . . . ?
B4 W1 W2 B3 59.4(3) . . . . ?
B1 W1 W2 B3 -119.2(3) . . . . ?
B5 W1 W2 B3 118.1(3) . . . . ?
C5 W1 W2 B3 147.4(7) . . . . ?
C3 W1 W2 B3 68.2(4) . . . . ?
C7 W1 W2 B3 -100.7(5) . . . . ?
C1 W1 W2 B3 13.5(3) . . . . ?
C9 W1 W2 B3 -39.0(4) . . . . ?
B3 W1 W2 B2 60.0(3) . . . . ?
B4 W1 W2 B2 119.4(3) . . . . ?
B1 W1 W2 B2 -59.2(3) . . . . ?
B5 W1 W2 B2 178.1(3) . . . . ?
C5 W1 W2 B2 -152.6(7) . . . . ?
C3 W1 W2 B2 128.2(4) . . . . ?
C7 W1 W2 B2 -40.7(4) . . . . ?
C1 W1 W2 B2 73.5(3) . . . . ?
C9 W1 W2 B2 21.0(3) . . . . ?
B3 W1 W2 B4 -59.4(3) . . . . ?
B2 W1 W2 B4 -119.4(3) . . . . ?
B1 W1 W2 B4 -178.6(3) . . . . ?
B5 W1 W2 B4 58.7(3) . . . . ?
C5 W1 W2 B4 88.0(7) . . . . ?
C3 W1 W2 B4 8.8(4) . . . . ?
C7 W1 W2 B4 -160.1(5) . . . . ?
C1 W1 W2 B4 -45.9(4) . . . . ?
C9 W1 W2 B4 -98.4(4) . . . . ?
B3 W1 W2 B1 119.2(3) . . . . ?
B2 W1 W2 B1 59.2(3) . . . . ?
B4 W1 W2 B1 178.6(3) . . . . ?
B5 W1 W2 B1 -122.7(3) . . . . ?
C5 W1 W2 B1 -93.4(7) . . . . ?
C3 W1 W2 B1 -172.6(4) . . . . ?
C7 W1 W2 B1 18.5(4) . . . . ?
C1 W1 W2 B1 132.7(3) . . . . ?
C9 W1 W2 B1 80.2(3) . . . . ?
B3 W1 W2 C17 -178.0(6) . . . . ?
B2 W1 W2 C17 122.0(6) . . . . ?
B4 W1 W2 C17 -118.6(6) . . . . ?
B1 W1 W2 C17 62.9(6) . . . . ?
B5 W1 W2 C17 -59.9(6) . . . . ?
C5 W1 W2 C17 -30.6(9) . . . . ?
C3 W1 W2 C17 -109.8(6) . . . . ?
C7 W1 W2 C17 81.4(7) . . . . ?
C1 W1 W2 C17 -164.4(6) . . . . ?
C9 W1 W2 C17 143.1(6) . . . . ?
B3 W1 W2 B5 -118.1(3) . . . . ?
B2 W1 W2 B5 -178.1(3) . . . . ?
B4 W1 W2 B5 -58.7(3) . . . . ?
B1 W1 W2 B5 122.7(3) . . . . ?
C5 W1 W2 B5 29.3(7) . . . . ?
C3 W1 W2 B5 -49.9(4) . . . . ?
C7 W1 W2 B5 141.2(4) . . . . ?
C1 W1 W2 B5 -104.6(3) . . . . ?
C9 W1 W2 B5 -157.1(3) . . . . ?
B3 W1 W2 C19 82.0(4) . . . . ?
B2 W1 W2 C19 22.0(4) . . . . ?
B4 W1 W2 C19 141.4(4) . . . . ?
B1 W1 W2 C19 -37.1(3) . . . . ?
B5 W1 W2 C19 -159.9(4) . . . . ?
C5 W1 W2 C19 -130.6(7) . . . . ?
C3 W1 W2 C19 150.2(4) . . . . ?
C7 W1 W2 C19 -18.6(5) . . . . ?
C1 W1 W2 C19 95.5(4) . . . . ?
C9 W1 W2 C19 43.1(4) . . . . ?
B3 W1 W2 C15 -81.4(4) . . . . ?
B2 W1 W2 C15 -141.4(4) . . . . ?
B4 W1 W2 C15 -22.0(4) . . . . ?
B1 W1 W2 C15 159.4(3) . . . . ?
B5 W1 W2 C15 36.7(4) . . . . ?
C5 W1 W2 C15 66.0(7) . . . . ?
C3 W1 W2 C15 -13.2(4) . . . . ?
C7 W1 W2 C15 178.0(5) . . . . ?
C1 W1 W2 C15 -67.9(4) . . . . ?
C9 W1 W2 C15 -120.4(4) . . . . ?
B3 W1 W2 C11 25.8(3) . . . . ?
B2 W1 W2 C11 -34.2(3) . . . . ?
B4 W1 W2 C11 85.3(3) . . . . ?
B1 W1 W2 C11 -93.3(3) . . . . ?
B5 W1 W2 C11 144.0(3) . . . . ?
C5 W1 W2 C11 173.2(7) . . . . ?
C3 W1 W2 C11 94.1(4) . . . . ?
C7 W1 W2 C11 -74.8(4) . . . . ?
C1 W1 W2 C11 39.4(3) . . . . ?
C9 W1 W2 C11 -13.1(3) . . . . ?
B3 W1 W2 C13 -25.3(3) . . . . ?
B2 W1 W2 C13 -85.3(3) . . . . ?
B4 W1 W2 C13 34.2(3) . . . . ?
B1 W1 W2 C13 -144.4(3) . . . . ?
B5 W1 W2 C13 92.9(3) . . . . ?
C5 W1 W2 C13 122.1(7) . . . . ?
C3 W1 W2 C13 43.0(4) . . . . ?
C7 W1 W2 C13 -125.9(4) . . . . ?
C1 W1 W2 C13 -11.7(3) . . . . ?
C9 W1 W2 C13 -64.2(3) . . . . ?
B3 W1 B1 B2 26.3(3) . . . . ?
B4 W1 B1 B2 67.5(3) . . . . ?
B5 W1 B1 B2 110.5(3) . . . . ?
C5 W1 B1 B2 -134.3(3) . . . . ?
C3 W1 B1 B2 -124.4(7) . . . . ?
C7 W1 B1 B2 -103.4(3) . . . . ?
C1 W1 B1 B2 -48.4(5) . . . . ?
C9 W1 B1 B2 -67.5(3) . . . . ?
W2 W1 B1 B2 68.7(3) . . . . ?
B3 W1 B1 Cl1A 127.6(6) . . . . ?
B2 W1 B1 Cl1A 101.2(6) . . . . ?
B4 W1 B1 Cl1A 168.8(5) . . . . ?
B5 W1 B1 Cl1A -148.3(6) . . . . ?
C5 W1 B1 Cl1A -33.1(7) . . . . ?
C3 W1 B1 Cl1A -23.2(11) . . . . ?
C7 W1 B1 Cl1A -2.2(6) . . . . ?
C1 W1 B1 Cl1A 52.8(7) . . . . ?
C9 W1 B1 Cl1A 33.8(6) . . . . ?
W2 W1 B1 Cl1A 169.9(7) . . . . ?
B3 W1 B1 W2 -42.3(2) . . . . ?
B2 W1 B1 W2 -68.7(3) . . . . ?
B4 W1 B1 W2 -1.1(2) . . . . ?
B5 W1 B1 W2 41.8(2) . . . . ?
C5 W1 B1 W2 157.04(18) . . . . ?
C3 W1 B1 W2 166.9(7) . . . . ?
C7 W1 B1 W2 -172.06(19) . . . . ?
C1 W1 B1 W2 -117.1(3) . . . . ?
C9 W1 B1 W2 -136.14(18) . . . . ?
B3 W2 B1 B2 -26.8(4) . . . . ?
B4 W2 B1 B2 -67.9(4) . . . . ?
C17 W2 B1 B2 128.1(3) . . . . ?
B5 W2 B1 B2 -110.6(4) . . . . ?
C19 W2 B1 B2 93.0(4) . . . . ?
C15 W2 B1 B2 135.9(5) . . . . ?
C11 W2 B1 B2 58.7(4) . . . . ?
C13 W2 B1 B2 48.6(6) . . . . ?
W1 W2 B1 B2 -69.0(3) . . . . ?
B3 W2 B1 Cl1A -127.8(6) . . . . ?
B2 W2 B1 Cl1A -101.0(6) . . . . ?
B4 W2 B1 Cl1A -168.9(6) . . . . ?
C17 W2 B1 Cl1A 27.1(6) . . . . ?
B5 W2 B1 Cl1A 148.4(6) . . . . ?
C19 W2 B1 Cl1A -8.0(6) . . . . ?
C15 W2 B1 Cl1A 34.9(9) . . . . ?
C11 W2 B1 Cl1A -42.3(6) . . . . ?
C13 W2 B1 Cl1A -52.3(9) . . . . ?
W1 W2 B1 Cl1A -170.0(7) . . . . ?
B3 W2 B1 W1 42.2(2) . . . . ?
B2 W2 B1 W1 69.0(3) . . . . ?
B4 W2 B1 W1 1.1(2) . . . . ?
C17 W2 B1 W1 -162.88(17) . . . . ?
B5 W2 B1 W1 -41.6(2) . . . . ?
C19 W2 B1 W1 161.96(16) . . . . ?
C15 W2 B1 W1 -155.1(4) . . . . ?
C11 W2 B1 W1 127.7(2) . . . . ?
C13 W2 B1 W1 117.7(5) . . . . ?
Cl1A B1 B2 B3 -179.8(4) . . . . ?
W1 B1 B2 B3 -42.2(5) . . . . ?
W2 B1 B2 B3 43.1(5) . . . . ?
Cl1A B1 B2 W1 -137.6(4) . . . . ?
W2 B1 B2 W1 85.34(18) . . . . ?
Cl1A B1 B2 W2 137.1(4) . . . . ?
W1 B1 B2 W2 -85.34(18) . . . . ?
B4 W1 B2 B3 26.4(3) . . . . ?
B1 W1 B2 B3 141.6(4) . . . . ?
B5 W1 B2 B3 67.7(4) . . . . ?
C5 W1 B2 B3 -125.3(4) . . . . ?
C3 W1 B2 B3 -64.1(5) . . . . ?
C7 W1 B2 B3 -127.7(3) . . . . ?
C1 W1 B2 B3 -65.5(3) . . . . ?
C9 W1 B2 B3 -97.2(3) . . . . ?
W2 W1 B2 B3 69.3(3) . . . . ?
B3 W1 B2 B1 -141.6(4) . . . . ?
B4 W1 B2 B1 -115.3(3) . . . . ?
B5 W1 B2 B1 -73.9(3) . . . . ?
C5 W1 B2 B1 93.1(5) . . . . ?
C3 W1 B2 B1 154.3(4) . . . . ?
C7 W1 B2 B1 90.7(3) . . . . ?
C1 W1 B2 B1 152.8(3) . . . . ?
C9 W1 B2 B1 121.2(3) . . . . ?
W2 W1 B2 B1 -72.4(3) . . . . ?
B3 W1 B2 W2 -69.3(3) . . . . ?
B4 W1 B2 W2 -42.9(2) . . . . ?
B1 W1 B2 W2 72.4(3) . . . . ?
B5 W1 B2 W2 -1.5(3) . . . . ?
C5 W1 B2 W2 165.5(3) . . . . ?
C3 W1 B2 W2 -133.4(4) . . . . ?
C7 W1 B2 W2 163.08(18) . . . . ?
C1 W1 B2 W2 -134.80(18) . . . . ?
C9 W1 B2 W2 -166.5(2) . . . . ?
B4 W2 B2 B3 -26.3(3) . . . . ?
B1 W2 B2 B3 -140.9(5) . . . . ?
C17 W2 B2 B3 131.8(4) . . . . ?
B5 W2 B2 B3 -67.6(4) . . . . ?
C19 W2 B2 B3 121.9(3) . . . . ?
C15 W2 B2 B3 73.6(6) . . . . ?
C11 W2 B2 B3 87.9(3) . . . . ?
C13 W2 B2 B3 61.3(4) . . . . ?
W1 W2 B2 B3 -69.1(3) . . . . ?
B3 W2 B2 B1 140.9(5) . . . . ?
B4 W2 B2 B1 114.5(4) . . . . ?
C17 W2 B2 B1 -87.3(4) . . . . ?
B5 W2 B2 B1 73.3(4) . . . . ?
C19 W2 B2 B1 -97.2(3) . . . . ?
C15 W2 B2 B1 -145.6(4) . . . . ?
C11 W2 B2 B1 -131.2(3) . . . . ?
C13 W2 B2 B1 -157.9(3) . . . . ?
W1 W2 B2 B1 71.8(3) . . . . ?
B3 W2 B2 W1 69.1(3) . . . . ?
B4 W2 B2 W1 42.7(2) . . . . ?
B1 W2 B2 W1 -71.8(3) . . . . ?
C17 W2 B2 W1 -159.1(2) . . . . ?
B5 W2 B2 W1 1.5(3) . . . . ?
C19 W2 B2 W1 -168.98(18) . . . . ?
C15 W2 B2 W1 142.7(4) . . . . ?
C11 W2 B2 W1 157.0(2) . . . . ?
C13 W2 B2 W1 130.4(2) . . . . ?
B1 B2 B3 B4 -0.5(8) . . . . ?
W1 B2 B3 B4 -43.7(5) . . . . ?
W2 B2 B3 B4 43.8(5) . . . . ?
B1 B2 B3 W1 43.2(5) . . . . ?
W2 B2 B3 W1 87.52(18) . . . . ?
B1 B2 B3 W2 -44.3(5) . . . . ?
W1 B2 B3 W2 -87.52(18) . . . . ?
B2 W1 B3 B4 141.3(5) . . . . ?
B1 W1 B3 B4 114.9(4) . . . . ?
B5 W1 B3 B4 26.4(4) . . . . ?
C5 W1 B3 B4 -92.2(5) . . . . ?
C3 W1 B3 B4 -74.8(4) . . . . ?
C7 W1 B3 B4 -141.7(4) . . . . ?
C1 W1 B3 B4 -99.5(4) . . . . ?
C9 W1 B3 B4 -133.3(3) . . . . ?
W2 W1 B3 B4 71.0(3) . . . . ?
B4 W1 B3 B2 -141.3(5) . . . . ?
B1 W1 B3 B2 -26.4(3) . . . . ?
B5 W1 B3 B2 -115.0(4) . . . . ?
C5 W1 B3 B2 126.5(5) . . . . ?
C3 W1 B3 B2 143.9(3) . . . . ?
C7 W1 B3 B2 77.0(4) . . . . ?
C1 W1 B3 B2 119.2(3) . . . . ?
C9 W1 B3 B2 85.4(3) . . . . ?
W2 W1 B3 B2 -70.3(3) . . . . ?
B2 W1 B3 W2 70.3(3) . . . . ?
B4 W1 B3 W2 -71.0(3) . . . . ?
B1 W1 B3 W2 43.9(2) . . . . ?
B5 W1 B3 W2 -44.6(2) . . . . ?
C5 W1 B3 W2 -163.2(3) . . . . ?
C3 W1 B3 W2 -145.8(2) . . . . ?
C7 W1 B3 W2 147.3(2) . . . . ?
C1 W1 B3 W2 -170.5(2) . . . . ?
C9 W1 B3 W2 155.7(2) . . . . ?
B2 W2 B3 B4 -141.3(5) . . . . ?
B1 W2 B3 B4 -114.5(3) . . . . ?
C17 W2 B3 B4 108.0(5) . . . . ?
B5 W2 B3 B4 -26.5(3) . . . . ?
C19 W2 B3 B4 144.1(3) . . . . ?
C15 W2 B3 B4 73.8(4) . . . . ?
C11 W2 B3 B4 126.8(3) . . . . ?
C13 W2 B3 B4 91.8(3) . . . . ?
W1 W2 B3 B4 -70.9(3) . . . . ?
B4 W2 B3 B2 141.3(5) . . . . ?
B1 W2 B3 B2 26.8(3) . . . . ?
C17 W2 B3 B2 -110.7(4) . . . . ?
B5 W2 B3 B2 114.8(3) . . . . ?
C19 W2 B3 B2 -74.6(4) . . . . ?
C15 W2 B3 B2 -144.8(3) . . . . ?
C11 W2 B3 B2 -91.9(3) . . . . ?
C13 W2 B3 B2 -126.9(3) . . . . ?
W1 W2 B3 B2 70.4(3) . . . . ?
B2 W2 B3 W1 -70.4(3) . . . . ?
B4 W2 B3 W1 70.9(3) . . . . ?
B1 W2 B3 W1 -43.6(2) . . . . ?
C17 W2 B3 W1 178.9(3) . . . . ?
B5 W2 B3 W1 44.4(2) . . . . ?
C19 W2 B3 W1 -145.02(18) . . . . ?
C15 W2 B3 W1 144.8(2) . . . . ?
C11 W2 B3 W1 -162.3(2) . . . . ?
C13 W2 B3 W1 162.7(2) . . . . ?
B2 B3 B4 B5 0.2(9) . . . . ?
W1 B3 B4 B5 -43.3(5) . . . . ?
W2 B3 B4 B5 43.8(5) . . . . ?
B2 B3 B4 W1 43.5(5) . . . . ?
W2 B3 B4 W1 87.09(19) . . . . ?
B2 B3 B4 W2 -43.6(5) . . . . ?
W1 B3 B4 W2 -87.09(19) . . . . ?
B2 W1 B4 B3 -26.5(3) . . . . ?
B1 W1 B4 B3 -68.0(4) . . . . ?
B5 W1 B4 B3 -141.5(5) . . . . ?
C5 W1 B4 B3 133.7(3) . . . . ?
C3 W1 B4 B3 115.8(4) . . . . ?
C7 W1 B4 B3 93.2(6) . . . . ?
C1 W1 B4 B3 80.2(4) . . . . ?
C9 W1 B4 B3 60.2(4) . . . . ?
W2 W1 B4 B3 -69.2(3) . . . . ?
B3 W1 B4 B5 141.5(5) . . . . ?
B2 W1 B4 B5 115.0(4) . . . . ?
B1 W1 B4 B5 73.5(4) . . . . ?
C5 W1 B4 B5 -84.8(4) . . . . ?
C3 W1 B4 B5 -102.7(4) . . . . ?
C7 W1 B4 B5 -125.2(5) . . . . ?
C1 W1 B4 B5 -138.2(4) . . . . ?
C9 W1 B4 B5 -158.2(3) . . . . ?
W2 W1 B4 B5 72.4(3) . . . . ?
B3 W1 B4 W2 69.2(3) . . . . ?
B2 W1 B4 W2 42.6(2) . . . . ?
B1 W1 B4 W2 1.2(3) . . . . ?
B5 W1 B4 W2 -72.4(3) . . . . ?
C5 W1 B4 W2 -157.15(19) . . . . ?
C3 W1 B4 W2 -175.0(2) . . . . ?
C7 W1 B4 W2 162.4(4) . . . . ?
C1 W1 B4 W2 149.4(2) . . . . ?
C9 W1 B4 W2 129.4(2) . . . . ?
B2 W2 B4 B3 26.5(3) . . . . ?
B1 W2 B4 B3 68.0(3) . . . . ?
C17 W2 B4 B3 -132.1(3) . . . . ?
B5 W2 B4 B3 141.2(5) . . . . ?
C19 W2 B4 B3 -74.6(5) . . . . ?
C15 W2 B4 B3 -122.0(3) . . . . ?
C11 W2 B4 B3 -61.3(4) . . . . ?
C13 W2 B4 B3 -87.9(3) . . . . ?
W1 W2 B4 B3 69.1(3) . . . . ?
B3 W2 B4 B5 -141.2(5) . . . . ?
B2 W2 B4 B5 -114.7(3) . . . . ?
B1 W2 B4 B5 -73.3(3) . . . . ?
C17 W2 B4 B5 86.7(4) . . . . ?
C19 W2 B4 B5 144.2(4) . . . . ?
C15 W2 B4 B5 96.8(3) . . . . ?
C11 W2 B4 B5 157.4(3) . . . . ?
C13 W2 B4 B5 130.9(3) . . . . ?
W1 W2 B4 B5 -72.1(3) . . . . ?
B3 W2 B4 W1 -69.1(3) . . . . ?
B2 W2 B4 W1 -42.6(2) . . . . ?
B1 W2 B4 W1 -1.1(2) . . . . ?
C17 W2 B4 W1 158.8(2) . . . . ?
B5 W2 B4 W1 72.1(3) . . . . ?
C19 W2 B4 W1 -143.6(3) . . . . ?
C15 W2 B4 W1 168.88(18) . . . . ?
C11 W2 B4 W1 -130.43(19) . . . . ?
C13 W2 B4 W1 -157.0(2) . . . . ?
B3 B4 B5 Cl1B -178.6(9) . . . . ?
W1 B4 B5 Cl1B 139.3(9) . . . . ?
W2 B4 B5 Cl1B -136.0(9) . . . . ?
B3 B4 B5 W1 42.2(5) . . . . ?
W2 B4 B5 W1 84.75(19) . . . . ?
B3 B4 B5 W2 -42.6(5) . . . . ?
W1 B4 B5 W2 -84.75(19) . . . . ?
B3 W1 B5 Cl1B -124.5(13) . . . . ?
B2 W1 B5 Cl1B -165.9(13) . . . . ?
B4 W1 B5 Cl1B -98.2(14) . . . . ?
B1 W1 B5 Cl1B 150.8(13) . . . . ?
C5 W1 B5 Cl1B 22.1(14) . . . . ?
C3 W1 B5 Cl1B -13.6(14) . . . . ?
C7 W1 B5 Cl1B 39.7(15) . . . . ?
C1 W1 B5 Cl1B -44.0(14) . . . . ?
C9 W1 B5 Cl1B -34.7(16) . . . . ?
W2 W1 B5 Cl1B -167.4(14) . . . . ?
B3 W1 B5 B4 -26.3(4) . . . . ?
B2 W1 B5 B4 -67.7(4) . . . . ?
B1 W1 B5 B4 -111.0(4) . . . . ?
C5 W1 B5 B4 120.3(4) . . . . ?
C3 W1 B5 B4 84.6(4) . . . . ?
C7 W1 B5 B4 137.9(4) . . . . ?
C1 W1 B5 B4 54.2(5) . . . . ?
C9 W1 B5 B4 63.6(8) . . . . ?
W2 W1 B5 B4 -69.2(3) . . . . ?
B3 W1 B5 W2 42.9(2) . . . . ?
B2 W1 B5 W2 1.5(3) . . . . ?
B4 W1 B5 W2 69.2(3) . . . . ?
B1 W1 B5 W2 -41.8(2) . . . . ?
C5 W1 B5 W2 -170.5(2) . . . . ?
C3 W1 B5 W2 153.8(3) . . . . ?
C7 W1 B5 W2 -152.9(3) . . . . ?
C1 W1 B5 W2 123.4(2) . . . . ?
C9 W1 B5 W2 132.8(6) . . . . ?
B3 W2 B5 Cl1B 125.4(13) . . . . ?
B2 W2 B5 Cl1B 166.7(13) . . . . ?
B4 W2 B5 Cl1B 99.0(13) . . . . ?
B1 W2 B5 Cl1B -150.4(13) . . . . ?
C17 W2 B5 Cl1B -28.3(13) . . . . ?
C19 W2 B5 Cl1B -35.4(15) . . . . ?
C15 W2 B5 Cl1B 6.3(13) . . . . ?
C11 W2 B5 Cl1B 50.1(14) . . . . ?
C13 W2 B5 Cl1B 40.2(13) . . . . ?
W1 W2 B5 Cl1B 168.2(14) . . . . ?
B3 W2 B5 B4 26.4(3) . . . . ?
B2 W2 B5 B4 67.7(4) . . . . ?
B1 W2 B5 B4 110.6(3) . . . . ?
C17 W2 B5 B4 -127.3(3) . . . . ?
C19 W2 B5 B4 -134.4(5) . . . . ?
C15 W2 B5 B4 -92.7(3) . . . . ?
C11 W2 B5 B4 -48.9(6) . . . . ?
C13 W2 B5 B4 -58.8(4) . . . . ?
W1 W2 B5 B4 69.2(3) . . . . ?
B3 W2 B5 W1 -42.8(2) . . . . ?
B2 W2 B5 W1 -1.5(3) . . . . ?
B4 W2 B5 W1 -69.2(3) . . . . ?
B1 W2 B5 W1 41.4(2) . . . . ?
C17 W2 B5 W1 163.53(17) . . . . ?
C19 W2 B5 W1 156.4(4) . . . . ?
C15 W2 B5 W1 -161.95(18) . . . . ?
C11 W2 B5 W1 -118.1(4) . . . . ?
C13 W2 B5 W1 -128.0(2) . . . . ?
B3 W1 C1 C9 -106.0(4) . . . . ?
B2 W1 C1 C9 -65.5(4) . . . . ?
B4 W1 C1 C9 -150.4(4) . . . . ?
B1 W1 C1 C9 -31.6(6) . . . . ?
B5 W1 C1 C9 174.4(3) . . . . ?
C5 W1 C1 C9 78.9(4) . . . . ?
C3 W1 C1 C9 116.0(5) . . . . ?
C7 W1 C1 C9 36.8(4) . . . . ?
W2 W1 C1 C9 -116.4(3) . . . . ?
B3 W1 C1 C3 138.0(4) . . . . ?
B2 W1 C1 C3 178.5(4) . . . . ?
B4 W1 C1 C3 93.7(4) . . . . ?
B1 W1 C1 C3 -147.6(5) . . . . ?
B5 W1 C1 C3 58.4(5) . . . . ?
C5 W1 C1 C3 -37.0(4) . . . . ?
C7 W1 C1 C3 -79.1(4) . . . . ?
C9 W1 C1 C3 -116.0(5) . . . . ?
W2 W1 C1 C3 127.6(4) . . . . ?
B3 W1 C1 C2 18.0(8) . . . . ?
B2 W1 C1 C2 58.5(8) . . . . ?
B4 W1 C1 C2 -26.4(8) . . . . ?
B1 W1 C1 C2 92.4(8) . . . . ?
B5 W1 C1 C2 -61.6(9) . . . . ?
C5 W1 C1 C2 -157.1(9) . . . . ?
C3 W1 C1 C2 -120.0(10) . . . . ?
C7 W1 C1 C2 160.8(9) . . . . ?
C9 W1 C1 C2 124.0(10) . . . . ?
W2 W1 C1 C2 7.6(9) . . . . ?
C9 C1 C3 C5 -0.9(7) . . . . ?
C2 C1 C3 C5 -172.3(6) . . . . ?
W1 C1 C3 C5 63.7(5) . . . . ?
C9 C1 C3 C4 176.6(6) . . . . ?
C2 C1 C3 C4 5.1(10) . . . . ?
W1 C1 C3 C4 -118.8(7) . . . . ?
C9 C1 C3 W1 -64.6(4) . . . . ?
C2 C1 C3 W1 123.9(6) . . . . ?
B3 W1 C3 C5 -162.3(4) . . . . ?
B2 W1 C3 C5 -118.8(5) . . . . ?
B4 W1 C3 C5 154.5(4) . . . . ?
B1 W1 C3 C5 -13.9(10) . . . . ?
B5 W1 C3 C5 109.2(4) . . . . ?
C7 W1 C3 C5 -37.9(4) . . . . ?
C1 W1 C3 C5 -116.4(5) . . . . ?
C9 W1 C3 C5 -79.1(4) . . . . ?
W2 W1 C3 C5 147.6(3) . . . . ?
B3 W1 C3 C1 -45.9(4) . . . . ?
B2 W1 C3 C1 -2.4(6) . . . . ?
B4 W1 C3 C1 -89.1(4) . . . . ?
B1 W1 C3 C1 102.6(8) . . . . ?
B5 W1 C3 C1 -134.3(4) . . . . ?
C5 W1 C3 C1 116.4(5) . . . . ?
C7 W1 C3 C1 78.6(4) . . . . ?
C9 W1 C3 C1 37.3(3) . . . . ?
W2 W1 C3 C1 -96.0(4) . . . . ?
B3 W1 C3 C4 75.1(9) . . . . ?
B2 W1 C3 C4 118.6(9) . . . . ?
B4 W1 C3 C4 31.9(9) . . . . ?
B1 W1 C3 C4 -136.5(9) . . . . ?
B5 W1 C3 C4 -13.4(10) . . . . ?
C5 W1 C3 C4 -122.6(11) . . . . ?
C7 W1 C3 C4 -160.5(10) . . . . ?
C1 W1 C3 C4 121.0(11) . . . . ?
C9 W1 C3 C4 158.3(10) . . . . ?
W2 W1 C3 C4 25.0(11) . . . . ?
C1 C3 C5 C7 0.5(7) . . . . ?
C4 C3 C5 C7 -176.9(6) . . . . ?
W1 C3 C5 C7 64.6(4) . . . . ?
C1 C3 C5 C6 174.9(6) . . . . ?
C4 C3 C5 C6 -2.5(11) . . . . ?
W1 C3 C5 C6 -121.0(7) . . . . ?
C1 C3 C5 W1 -64.1(5) . . . . ?
C4 C3 C5 W1 118.5(7) . . . . ?
B3 W1 C5 C3 28.9(6) . . . . ?
B2 W1 C5 C3 112.1(6) . . . . ?
B4 W1 C5 C3 -32.1(5) . . . . ?
B1 W1 C5 C3 174.5(4) . . . . ?
B5 W1 C5 C3 -81.5(4) . . . . ?
C7 W1 C5 C3 116.0(5) . . . . ?
C1 W1 C5 C3 37.4(4) . . . . ?
C9 W1 C5 C3 78.8(4) . . . . ?
W2 W1 C5 C3 -106.0(6) . . . . ?
B3 W1 C5 C7 -87.1(6) . . . . ?
B2 W1 C5 C7 -3.9(6) . . . . ?
B4 W1 C5 C7 -148.1(4) . . . . ?
B1 W1 C5 C7 58.5(4) . . . . ?
B5 W1 C5 C7 162.5(4) . . . . ?
C3 W1 C5 C7 -116.0(5) . . . . ?
C1 W1 C5 C7 -78.6(4) . . . . ?
C9 W1 C5 C7 -37.2(3) . . . . ?
W2 W1 C5 C7 138.0(5) . . . . ?
B3 W1 C5 C6 151.3(8) . . . . ?
B2 W1 C5 C6 -125.5(8) . . . . ?
B4 W1 C5 C6 90.3(9) . . . . ?
B1 W1 C5 C6 -63.1(9) . . . . ?
B5 W1 C5 C6 40.9(9) . . . . ?
C3 W1 C5 C6 122.4(10) . . . . ?
C7 W1 C5 C6 -121.6(10) . . . . ?
C1 W1 C5 C6 159.8(10) . . . . ?
C9 W1 C5 C6 -158.8(10) . . . . ?
W2 W1 C5 C6 16.3(14) . . . . ?
C3 C5 C7 C9 0.1(7) . . . . ?
C6 C5 C7 C9 -174.4(6) . . . . ?
W1 C5 C7 C9 64.7(4) . . . . ?
C3 C5 C7 C8 178.0(7) . . . . ?
C6 C5 C7 C8 3.5(10) . . . . ?
W1 C5 C7 C8 -117.3(7) . . . . ?
C3 C5 C7 W1 -64.7(5) . . . . ?
C6 C5 C7 W1 120.9(6) . . . . ?
B3 W1 C7 C9 14.7(6) . . . . ?
B2 W1 C7 C9 61.8(4) . . . . ?
B4 W1 C7 C9 -52.2(7) . . . . ?
B1 W1 C7 C9 109.0(4) . . . . ?
B5 W1 C7 C9 -144.6(5) . . . . ?
C5 W1 C7 C9 -115.8(6) . . . . ?
C3 W1 C7 C9 -78.7(4) . . . . ?
C1 W1 C7 C9 -37.0(4) . . . . ?
W2 W1 C7 C9 94.0(5) . . . . ?
B3 W1 C7 C5 130.5(4) . . . . ?
B2 W1 C7 C5 177.6(4) . . . . ?
B4 W1 C7 C5 63.6(7) . . . . ?
B1 W1 C7 C5 -135.1(4) . . . . ?
B5 W1 C7 C5 -28.8(6) . . . . ?
C3 W1 C7 C5 37.2(4) . . . . ?
C1 W1 C7 C5 78.9(4) . . . . ?
C9 W1 C7 C5 115.8(6) . . . . ?
W2 W1 C7 C5 -150.1(4) . . . . ?
B3 W1 C7 C8 -107.1(7) . . . . ?
B2 W1 C7 C8 -59.9(8) . . . . ?
B4 W1 C7 C8 -173.9(7) . . . . ?
B1 W1 C7 C8 -12.7(8) . . . . ?
B5 W1 C7 C8 93.6(8) . . . . ?
C5 W1 C7 C8 122.4(9) . . . . ?
C3 W1 C7 C8 159.6(8) . . . . ?
C1 W1 C7 C8 -158.7(8) . . . . ?
C9 W1 C7 C8 -121.7(9) . . . . ?
W2 W1 C7 C8 -27.7(10) . . . . ?
C5 C7 C9 C1 -0.6(7) . . . . ?
C8 C7 C9 C1 -178.6(6) . . . . ?
W1 C7 C9 C1 63.0(4) . . . . ?
C5 C7 C9 C10 175.0(6) . . . . ?
C8 C7 C9 C10 -3.0(11) . . . . ?
W1 C7 C9 C10 -121.4(7) . . . . ?
C5 C7 C9 W1 -63.6(4) . . . . ?
C8 C7 C9 W1 118.4(7) . . . . ?
C3 C1 C9 C7 0.9(7) . . . . ?
C2 C1 C9 C7 172.1(6) . . . . ?
W1 C1 C9 C7 -62.9(4) . . . . ?
C3 C1 C9 C10 -174.8(6) . . . . ?
C2 C1 C9 C10 -3.7(10) . . . . ?
W1 C1 C9 C10 121.3(6) . . . . ?
C3 C1 C9 W1 63.9(4) . . . . ?
C2 C1 C9 W1 -125.0(7) . . . . ?
B3 W1 C9 C7 -168.7(4) . . . . ?
B2 W1 C9 C7 -123.6(4) . . . . ?
B4 W1 C9 C7 153.2(4) . . . . ?
B1 W1 C9 C7 -82.4(4) . . . . ?
B5 W1 C9 C7 103.5(7) . . . . ?
C5 W1 C9 C7 38.0(4) . . . . ?
C3 W1 C9 C7 79.3(5) . . . . ?
C1 W1 C9 C7 116.9(6) . . . . ?
W2 W1 C9 C7 -139.7(4) . . . . ?
B3 W1 C9 C1 74.4(4) . . . . ?
B2 W1 C9 C1 119.5(4) . . . . ?
B4 W1 C9 C1 36.3(5) . . . . ?
B1 W1 C9 C1 160.7(4) . . . . ?
B5 W1 C9 C1 -13.4(8) . . . . ?
C5 W1 C9 C1 -78.9(4) . . . . ?
C3 W1 C9 C1 -37.6(4) . . . . ?
C7 W1 C9 C1 -116.9(6) . . . . ?
W2 W1 C9 C1 103.4(4) . . . . ?
B3 W1 C9 C10 -45.1(7) . . . . ?
B2 W1 C9 C10 0.1(7) . . . . ?
B4 W1 C9 C10 -83.2(7) . . . . ?
B1 W1 C9 C10 41.3(7) . . . . ?
B5 W1 C9 C10 -132.8(8) . . . . ?
C5 W1 C9 C10 161.6(8) . . . . ?
C3 W1 C9 C10 -157.1(8) . . . . ?
C7 W1 C9 C10 123.7(9) . . . . ?
C1 W1 C9 C10 -119.4(8) . . . . ?
W2 W1 C9 C10 -16.1(8) . . . . ?
B3 W2 C11 C13 -89.4(4) . . . . ?
B2 W2 C11 C13 -134.6(4) . . . . ?
B4 W2 C11 C13 -51.2(4) . . . . ?
B1 W2 C11 C13 -172.0(3) . . . . ?
C17 W2 C11 C13 78.8(4) . . . . ?
B5 W2 C11 C13 -15.4(6) . . . . ?
C19 W2 C11 C13 116.9(5) . . . . ?
C15 W2 C11 C13 36.8(3) . . . . ?
W1 W2 C11 C13 -108.9(3) . . . . ?
B3 W2 C11 C19 153.7(4) . . . . ?
B2 W2 C11 C19 108.5(4) . . . . ?
B4 W2 C11 C19 -168.0(3) . . . . ?
B1 W2 C11 C19 71.1(4) . . . . ?
C17 W2 C11 C19 -38.0(3) . . . . ?
B5 W2 C11 C19 -132.3(5) . . . . ?
C15 W2 C11 C19 -80.1(3) . . . . ?
C13 W2 C11 C19 -116.9(5) . . . . ?
W1 W2 C11 C19 134.2(3) . . . . ?
B3 W2 C11 C12 32.5(6) . . . . ?
B2 W2 C11 C12 -12.7(6) . . . . ?
B4 W2 C11 C12 70.7(6) . . . . ?
B1 W2 C11 C12 -50.1(6) . . . . ?
C17 W2 C11 C12 -159.3(7) . . . . ?
B5 W2 C11 C12 106.5(7) . . . . ?
C19 W2 C11 C12 -121.3(7) . . . . ?
C15 W2 C11 C12 158.6(7) . . . . ?
C13 W2 C11 C12 121.9(7) . . . . ?
W1 W2 C11 C12 13.0(7) . . . . ?
C19 C11 C13 C15 0.8(7) . . . . ?
C12 C11 C13 C15 175.4(5) . . . . ?
W2 C11 C13 C15 -62.3(4) . . . . ?
C19 C11 C13 C14 -175.9(6) . . . . ?
C12 C11 C13 C14 -1.3(9) . . . . ?
W2 C11 C13 C14 121.1(6) . . . . ?
C19 C11 C13 W2 63.0(4) . . . . ?
C12 C11 C13 W2 -122.3(6) . . . . ?
B3 W2 C13 C11 89.9(4) . . . . ?
B2 W2 C13 C11 51.4(4) . . . . ?
B4 W2 C13 C11 134.7(4) . . . . ?
B1 W2 C13 C11 15.6(7) . . . . ?
C17 W2 C13 C11 -79.9(4) . . . . ?
B5 W2 C13 C11 172.0(3) . . . . ?
C19 W2 C13 C11 -37.2(3) . . . . ?
C15 W2 C13 C11 -117.6(5) . . . . ?
W1 W2 C13 C11 108.9(3) . . . . ?
B3 W2 C13 C15 -152.5(4) . . . . ?
B2 W2 C13 C15 169.0(4) . . . . ?
B4 W2 C13 C15 -107.7(4) . . . . ?
B1 W2 C13 C15 133.2(5) . . . . ?
C17 W2 C13 C15 37.7(3) . . . . ?
B5 W2 C13 C15 -70.4(4) . . . . ?
C19 W2 C13 C15 80.4(4) . . . . ?
C11 W2 C13 C15 117.6(5) . . . . ?
W1 W2 C13 C15 -133.5(3) . . . . ?
B3 W2 C13 C14 -31.9(6) . . . . ?
B2 W2 C13 C14 -70.4(6) . . . . ?
B4 W2 C13 C14 13.0(6) . . . . ?
B1 W2 C13 C14 -106.2(7) . . . . ?
C17 W2 C13 C14 158.4(7) . . . . ?
B5 W2 C13 C14 50.2(6) . . . . ?
C19 W2 C13 C14 -158.9(6) . . . . ?
C15 W2 C13 C14 120.7(7) . . . . ?
C11 W2 C13 C14 -121.7(7) . . . . ?
W1 W2 C13 C14 -12.8(7) . . . . ?
C11 C13 C15 C17 -0.3(6) . . . . ?
C14 C13 C15 C17 176.4(6) . . . . ?
W2 C13 C15 C17 -63.1(4) . . . . ?
C11 C13 C15 C16 -177.9(5) . . . . ?
C14 C13 C15 C16 -1.2(10) . . . . ?
W2 C13 C15 C16 119.3(6) . . . . ?
C11 C13 C15 W2 62.8(4) . . . . ?
C14 C13 C15 W2 -120.5(6) . . . . ?
B3 W2 C15 C13 32.1(5) . . . . ?
B2 W2 C15 C13 -19.6(7) . . . . ?
B4 W2 C15 C13 75.6(4) . . . . ?
B1 W2 C15 C13 -127.9(5) . . . . ?
C17 W2 C15 C13 -116.4(5) . . . . ?
B5 W2 C15 C13 121.6(4) . . . . ?
C19 W2 C15 C13 -77.7(4) . . . . ?
C11 W2 C15 C13 -36.3(4) . . . . ?
W1 W2 C15 C13 92.8(4) . . . . ?
B3 W2 C15 C17 148.5(4) . . . . ?
B2 W2 C15 C17 96.8(5) . . . . ?
B4 W2 C15 C17 -168.0(4) . . . . ?
B1 W2 C15 C17 -11.5(7) . . . . ?
B5 W2 C15 C17 -122.0(4) . . . . ?
C19 W2 C15 C17 38.7(3) . . . . ?
C11 W2 C15 C17 80.1(4) . . . . ?
C13 W2 C15 C17 116.4(5) . . . . ?
W1 W2 C15 C17 -150.8(3) . . . . ?
B3 W2 C15 C16 -91.1(5) . . . . ?
B2 W2 C15 C16 -142.8(5) . . . . ?
B4 W2 C15 C16 -47.6(5) . . . . ?
B1 W2 C15 C16 108.9(7) . . . . ?
C17 W2 C15 C16 120.4(6) . . . . ?
B5 W2 C15 C16 -1.6(5) . . . . ?
C19 W2 C15 C16 159.1(6) . . . . ?
C11 W2 C15 C16 -159.5(6) . . . . ?
C13 W2 C15 C16 -123.2(7) . . . . ?
W1 W2 C15 C16 -30.4(7) . . . . ?
C13 C15 C17 C19 -0.3(6) . . . . ?
C16 C15 C17 C19 177.4(5) . . . . ?
W2 C15 C17 C19 -64.8(4) . . . . ?
C13 C15 C17 C18 -173.1(6) . . . . ?
C16 C15 C17 C18 4.6(9) . . . . ?
W2 C15 C17 C18 122.4(6) . . . . ?
C13 C15 C17 W2 64.5(4) . . . . ?
C16 C15 C17 W2 -117.8(6) . . . . ?
B3 W2 C17 C15 -56.0(6) . . . . ?
B2 W2 C17 C15 -131.1(4) . . . . ?
B4 W2 C17 C15 17.0(5) . . . . ?
B1 W2 C17 C15 174.4(3) . . . . ?
B5 W2 C17 C15 70.4(4) . . . . ?
C19 W2 C17 C15 -114.8(5) . . . . ?
C11 W2 C17 C15 -77.8(4) . . . . ?
C13 W2 C17 C15 -37.1(3) . . . . ?
W1 W2 C17 C15 121.2(5) . . . . ?
B3 W2 C17 C19 58.8(6) . . . . ?
B2 W2 C17 C19 -16.4(5) . . . . ?
B4 W2 C17 C19 131.7(4) . . . . ?
B1 W2 C17 C19 -70.8(4) . . . . ?
B5 W2 C17 C19 -174.9(3) . . . . ?
C15 W2 C17 C19 114.8(5) . . . . ?
C11 W2 C17 C19 36.9(3) . . . . ?
C13 W2 C17 C19 77.7(3) . . . . ?
W1 W2 C17 C19 -124.1(5) . . . . ?
B3 W2 C17 C18 -179.7(5) . . . . ?
B2 W2 C17 C18 105.1(6) . . . . ?
B4 W2 C17 C18 -106.7(6) . . . . ?
B1 W2 C17 C18 50.7(6) . . . . ?
B5 W2 C17 C18 -53.3(6) . . . . ?
C19 W2 C17 C18 121.5(7) . . . . ?
C15 W2 C17 C18 -123.7(7) . . . . ?
C11 W2 C17 C18 158.5(6) . . . . ?
C13 W2 C17 C18 -160.8(6) . . . . ?
W1 W2 C17 C18 -2.5(10) . . . . ?
C13 C11 C19 C17 -0.9(6) . . . . ?
C12 C11 C19 C17 -175.6(5) . . . . ?
W2 C11 C19 C17 63.1(4) . . . . ?
C13 C11 C19 C20 177.1(5) . . . . ?
C12 C11 C19 C20 2.4(9) . . . . ?
W2 C11 C19 C20 -118.9(5) . . . . ?
C13 C11 C19 W2 -64.0(4) . . . . ?
C12 C11 C19 W2 121.4(6) . . . . ?
C15 C17 C19 C11 0.7(6) . . . . ?
C18 C17 C19 C11 173.7(5) . . . . ?
W2 C17 C19 C11 -64.4(4) . . . . ?
C15 C17 C19 C20 -177.3(5) . . . . ?
C18 C17 C19 C20 -4.3(9) . . . . ?
W2 C17 C19 C20 117.6(5) . . . . ?
C15 C17 C19 W2 65.1(4) . . . . ?
C18 C17 C19 W2 -121.9(6) . . . . ?
B3 W2 C19 C11 -30.8(4) . . . . ?
B2 W2 C19 C11 -75.1(4) . . . . ?
B4 W2 C19 C11 21.1(6) . . . . ?
B1 W2 C19 C11 -121.3(3) . . . . ?
C17 W2 C19 C11 116.3(5) . . . . ?
B5 W2 C19 C11 126.9(5) . . . . ?
C15 W2 C19 C11 78.1(4) . . . . ?
C13 W2 C19 C11 36.7(3) . . . . ?
W1 W2 C19 C11 -92.2(4) . . . . ?
B3 W2 C19 C17 -147.2(3) . . . . ?
B2 W2 C19 C17 168.6(3) . . . . ?
B4 W2 C19 C17 -95.2(5) . . . . ?
B1 W2 C19 C17 122.3(3) . . . . ?
B5 W2 C19 C17 10.6(7) . . . . ?
C15 W2 C19 C17 -38.2(3) . . . . ?
C11 W2 C19 C17 -116.3(5) . . . . ?
C13 W2 C19 C17 -79.6(3) . . . . ?
W1 W2 C19 C17 151.4(3) . . . . ?
B3 W2 C19 C20 91.5(5) . . . . ?
B2 W2 C19 C20 47.2(5) . . . . ?
B4 W2 C19 C20 143.4(5) . . . . ?
B1 W2 C19 C20 1.0(5) . . . . ?
C17 W2 C19 C20 -121.4(6) . . . . ?
B5 W2 C19 C20 -110.8(6) . . . . ?
C15 W2 C19 C20 -159.6(5) . . . . ?
C11 W2 C19 C20 122.3(6) . . . . ?
C13 W2 C19 C20 159.0(5) . . . . ?
W1 W2 C19 C20 30.1(6) . . . . ?
